data_7200212
loop_
_publ_author_name
'Kirchner, Michael T.'
'Bl\"aser, Dieter'
'Boese, Roland'
'Desiraju, Gautam R.'

_publ_section_title
;
 Additive induced polymorphism. The pentafluorophenol--pentafluoroaniline
 system
;
_journal_coden_ASTM CRECF4
_journal_issue 2
_journal_name_full CrystEngComm
_journal_page_first 229
_journal_page_last 231
_journal_paper_doi 10.1039/b810088h
_journal_volume 11
_journal_year 2009
_chemical_formula_moiety 'C6 H2 F5 N, 2(C6 H F5 O)'
_chemical_formula_sum 'C18 H4 F15 N O2'
_chemical_formula_weight 551.22
_chemical_name_common 'cocrystal pentafluorophenol * pentafluoroaniline 6:3'
_chemical_name_systematic
;
cocrystal pentafluorophenol * pentafluoroaniline 6:3
;
_space_group_IT_number 9
_symmetry_cell_setting monoclinic
_symmetry_space_group_name_Hall 'C -2yc'
_symmetry_space_group_name_H-M 'C 1 c 1'
_atom_sites_solution_hydrogens geom
_atom_sites_solution_primary direct
_atom_sites_solution_secondary difmap
_audit_creation_method SHELXL-97
_cell_angle_alpha 90.00
_cell_angle_beta 114.6340(10)
_cell_angle_gamma 90.00
_cell_formula_units_Z 12
_cell_length_a 21.1790(5)
_cell_length_b 17.0734(4)
_cell_length_c 16.6258(4)
_cell_measurement_reflns_used 9847
_cell_measurement_temperature 140(2)
_cell_measurement_theta_max 35.728
_cell_measurement_theta_min 2.355
_cell_volume 5464.7(2)
_computing_cell_refinement 'BRUKER AXS SMART APEX 2 Vers. 2.1-4'
_computing_data_collection 'BRUKER AXS SMART APEX 2 Vers. 2.1-4'
_computing_data_reduction 'BRUKER AXS SMART APEX 2 Vers. 2.1-4'
_computing_molecular_graphics 'BRUKER AXS SHELXTL (c) 2001 / Vers.6.12'
_computing_publication_material 'BRUKER AXS SHELXTL (c) 2001 / Vers.6.12'
_computing_structure_refinement 'BRUKER AXS SHELXTL (c) 2001 / Vers.6.12'
_computing_structure_solution 'BRUKER AXS SHELXTL (c) 2001 / Vers.6.12'
_diffrn_ambient_temperature 140(2)
_diffrn_detector_area_resol_mean 512
_diffrn_measured_fraction_theta_full 0.804
_diffrn_measured_fraction_theta_max 0.804
_diffrn_measurement_device_type
;
Siemens SMART three axis goniometer with APEX II area detector system
;
_diffrn_measurement_method
;
Data collection strategy APEX 2 / COSMO

with chi = 0
;
_diffrn_radiation_monochromator graphite
_diffrn_radiation_source 'fine-focus sealed tube'
_diffrn_radiation_type MoK\a
_diffrn_radiation_wavelength 0.71073
_diffrn_reflns_av_R_equivalents 0.0289
_diffrn_reflns_av_sigmaI/netI 0.0257
_diffrn_reflns_limit_h_max 28
_diffrn_reflns_limit_h_min -35
_diffrn_reflns_limit_k_max 18
_diffrn_reflns_limit_k_min -20
_diffrn_reflns_limit_l_max 27
_diffrn_reflns_limit_l_min -22
_diffrn_reflns_number 84547
_diffrn_reflns_theta_full 36.15
_diffrn_reflns_theta_max 36.15
_diffrn_reflns_theta_min 1.59
_exptl_absorpt_coefficient_mu 0.234
_exptl_absorpt_correction_T_max 0.9770
_exptl_absorpt_correction_T_min 0.8506
_exptl_absorpt_correction_type empirical
_exptl_absorpt_process_details
;
BRUKER AXS SMART APEX 2 Vers. 2.1-4
R.H. Blessing, Acta Cryst. (1995) A51 33-38
;
_exptl_crystal_colour colorless
_exptl_crystal_density_diffrn 2.010
_exptl_crystal_density_method 'not measured'
_exptl_crystal_description block
_exptl_crystal_F_000 3240
_exptl_crystal_size_max 0.20
_exptl_crystal_size_mid 0.20
_exptl_crystal_size_min 0.10
_refine_diff_density_max 0.462
_refine_diff_density_min -0.373
_refine_diff_density_rms 0.056
_refine_ls_abs_structure_details 'Flack H D (1983), Acta Cryst. A39, 876-881'
_refine_ls_abs_structure_Flack 0.5(4)
_refine_ls_extinction_method none
_refine_ls_goodness_of_fit_ref 1.011
_refine_ls_hydrogen_treatment constr
_refine_ls_matrix_type full
_refine_ls_number_parameters 974
_refine_ls_number_reflns 17115
_refine_ls_number_restraints 2
_refine_ls_restrained_S_all 1.011
_refine_ls_R_factor_all 0.0826
_refine_ls_R_factor_gt 0.0446
_refine_ls_shift/su_max 0.007
_refine_ls_shift/su_mean 0.001
_refine_ls_structure_factor_coef Fsqd
_refine_ls_weighting_details 'calc w=1/[\s^2^(Fo^2^)+(0.0794P)^2^+2.6132P] where P=(Fo^2^+2Fc^2^)/3'
_refine_ls_weighting_scheme calc
_refine_ls_wR_factor_gt 0.1293
_refine_ls_wR_factor_ref 0.1612
_reflns_number_gt 10484
_reflns_number_total 17115
_reflns_threshold_expression >2sigma(I)
_cod_data_source_file B810088H.txt
_cod_data_source_block pfcoc_133_0m
_cod_depositor_comments
;
 Replaced the incorrect bibliographical reference to the original
 publication with a proper one.
 
 Antanas Vaitkus,
 2019-09-17 
;
_cod_original_sg_symbol_H-M Cc
_cod_database_code 7200212

loop_
_symmetry_equiv_pos_as_xyz
'x, y, z'
'x, -y, z+1/2'
'x+1/2, y+1/2, z'
'x+1/2, -y+1/2, z+1/2'

loop_
_atom_site_label
_atom_site_type_symbol
_atom_site_fract_x
_atom_site_fract_y
_atom_site_fract_z
_atom_site_U_iso_or_equiv
_atom_site_adp_type
_atom_site_occupancy
_atom_site_symmetry_multiplicity
_atom_site_calc_flag
_atom_site_refinement_flags
_atom_site_disorder_assembly
_atom_site_disorder_group
O1_1 O 0.29067(10) -0.08826(14) 0.36189(15) 0.0273(5) Uani 1 1 d . . .
H1_1 H 0.3171 -0.0426 0.4130 0.041 Uiso 1 1 d R . .
F2_1 F 0.22406(12) -0.21365(13) 0.26563(14) 0.0414(5) Uani 1 1 d . . .
F3_1 F 0.08576(12) -0.23260(14) 0.21280(14) 0.0487(6) Uani 1 1 d . . .
F4_1 F 0.01143(9) -0.12389(12) 0.25772(13) 0.0431(5) Uani 1 1 d . . .
F5_1 F 0.07685(9) 0.00536(13) 0.35276(13) 0.0386(5) Uani 1 1 d . . .
F6_1 F 0.21508(10) 0.02550(12) 0.40526(13) 0.0368(5) Uani 1 1 d . . .
C1_1 C 0.22172(14) -0.0950(2) 0.33670(19) 0.0235(7) Uani 1 1 d . . .
C2_1 C 0.18779(17) -0.1596(2) 0.2870(2) 0.0279(7) Uani 1 1 d . . .
C3_1 C 0.11740(17) -0.1691(2) 0.2606(2) 0.0299(7) Uani 1 1 d . . .
C4_1 C 0.07989(15) -0.1142(2) 0.2825(2) 0.0304(7) Uani 1 1 d . . .
C5_1 C 0.11224(14) -0.0494(2) 0.33016(19) 0.0276(7) Uani 1 1 d . . .
C6_1 C 0.18381(14) -0.0389(2) 0.35729(18) 0.0231(6) Uani 1 1 d . . .
F1_2 F 0.28576(11) 0.25557(14) 0.36123(15) 0.0424(5) Uani 1 1 d . . .
F2_2 F 0.22964(11) 0.12450(13) 0.26565(14) 0.0376(5) Uani 1 1 d . . .
F3_2 F 0.09341(12) 0.09327(14) 0.20836(14) 0.0433(5) Uani 1 1 d . . .
N4_2 N 0.00675(14) 0.1908(2) 0.25136(19) 0.0433(8) Uani 1 1 d . . .
H1_2 H -0.0250 0.2266 0.2350 0.065 Uiso 1 1 d R . .
H2_2 H -0.0056 0.1523 0.2071 0.065 Uiso 1 1 d R . .
F5_2 F 0.06469(12) 0.32573(16) 0.34213(17) 0.0521(7) Uani 1 1 d . . .
F6_2 F 0.20241(13) 0.35695(14) 0.39810(15) 0.0424(6) Uani 1 1 d . . .
C1_2 C 0.21832(16) 0.2408(2) 0.3334(2) 0.0257(7) Uani 1 1 d . . .
C2_2 C 0.18916(15) 0.17414(19) 0.2842(2) 0.0259(7) Uani 1 1 d . . .
C3_2 C 0.11927(17) 0.1589(2) 0.2559(2) 0.0288(7) Uani 1 1 d . . .
C4_2 C 0.07556(17) 0.2088(2) 0.2742(2) 0.0339(8) Uani 1 1 d . . .
C5_2 C 0.10477(18) 0.2753(2) 0.3221(2) 0.0333(8) Uani 1 1 d . . .
C6_2 C 0.17535(17) 0.2922(2) 0.3514(2) 0.0299(7) Uani 1 1 d . . .
O1_3 O 0.29098(11) 0.58251(15) 0.36095(16) 0.0327(5) Uani 1 1 d . . .
H1_3 H 0.3007 0.6228 0.3983 0.049 Uiso 1 1 d R . .
F2_3 F 0.22519(12) 0.45638(13) 0.26496(15) 0.0430(5) Uani 1 1 d . . .
F3_3 F 0.08803(13) 0.43490(15) 0.21217(15) 0.0511(6) Uani 1 1 d . . .
F4_3 F 0.01122(10) 0.53977(15) 0.25760(14) 0.0514(6) Uani 1 1 d . . .
F5_3 F 0.07511(11) 0.66925(14) 0.35477(14) 0.0468(6) Uani 1 1 d . . .
F6_3 F 0.21264(10) 0.69182(12) 0.40576(13) 0.0353(4) Uani 1 1 d . . .
C1_3 C 0.22200(15) 0.5743(2) 0.3364(2) 0.0256(6) Uani 1 1 d . . .
C2_3 C 0.18836(17) 0.5091(2) 0.2867(2) 0.0284(7) Uani 1 1 d . . .
C3_3 C 0.11806(18) 0.4976(2) 0.2603(2) 0.0352(8) Uani 1 1 d . . .
C4_3 C 0.07972(15) 0.5518(2) 0.2825(2) 0.0351(8) Uani 1 1 d . . .
C5_3 C 0.11120(16) 0.6163(2) 0.3311(2) 0.0312(7) Uani 1 1 d . . .
C6_3 C 0.18200(16) 0.6282(2) 0.3576(2) 0.0264(7) Uani 1 1 d . . .
O1_4 O 0.37030(11) 0.03082(14) 0.48252(13) 0.0293(5) Uani 1 1 d . . .
H1_4 H 0.3722 0.0274 0.5330 0.044 Uiso 1 1 d R . .
F2_4 F 0.44492(9) 0.14051(12) 0.61369(12) 0.0321(4) Uani 1 1 d . . .
F3_4 F 0.50125(10) 0.26765(13) 0.57087(14) 0.0375(5) Uani 1 1 d . . .
F4_4 F 0.48863(11) 0.28828(13) 0.40162(15) 0.0433(5) Uani 1 1 d . . .
F5_4 F 0.41761(10) 0.17970(13) 0.27618(12) 0.0364(5) Uani 1 1 d . . .
F6_4 F 0.36179(9) 0.05235(12) 0.31944(12) 0.0314(4) Uani 1 1 d . . .
C1_4 C 0.40150(13) 0.09437(18) 0.46694(17) 0.0206(6) Uani 1 1 d . . .
C2_4 C 0.43811(14) 0.1506(2) 0.53007(18) 0.0242(6) Uani 1 1 d . . .
C3_4 C 0.46760(15) 0.2144(2) 0.5098(2) 0.0260(6) Uani 1 1 d . . .
C4_4 C 0.46067(15) 0.2247(2) 0.4234(2) 0.0286(7) Uani 1 1 d . . .
C5_4 C 0.42494(15) 0.1705(2) 0.35993(19) 0.0267(7) Uani 1 1 d . . .
C6_4 C 0.39646(14) 0.1056(2) 0.38178(18) 0.0223(6) Uani 1 1 d . . .
F1_5 F 0.38020(13) 0.37303(15) 0.48337(17) 0.0495(6) Uani 1 1 d . . .
F2_5 F 0.45136(11) 0.47983(13) 0.61186(13) 0.0413(6) Uani 1 1 d . . .
F3_5 F 0.50629(11) 0.60822(13) 0.57077(14) 0.0379(5) Uani 1 1 d . . .
O4_5 O 0.49731(13) 0.62995(16) 0.40544(17) 0.0372(6) Uani 1 1 d . . .
H1_5 H 0.4972 0.6366 0.3607 0.056 Uiso 1 1 d R . .
F5_5 F 0.42486(11) 0.52165(14) 0.27518(13) 0.0390(5) Uani 1 1 d . . .
F6_5 F 0.36773(11) 0.39387(14) 0.31602(14) 0.0416(6) Uani 1 1 d . . .
C1_5 C 0.40867(17) 0.4347(2) 0.4648(2) 0.0325(8) Uani 1 1 d . . .
C2_5 C 0.44456(16) 0.4903(2) 0.5283(2) 0.0303(8) Uani 1 1 d . . .
C3_5 C 0.47295(15) 0.5548(2) 0.5079(2) 0.0310(8) Uani 1 1 d . . .
C4_5 C 0.46832(16) 0.5676(2) 0.4219(2) 0.0310(7) Uani 1 1 d . . .
C5_5 C 0.43187(16) 0.5113(2) 0.3586(2) 0.0304(7) Uani 1 1 d . . .
C6_5 C 0.40345(15) 0.4465(2) 0.3801(2) 0.0299(8) Uani 1 1 d . . .
O1_6 O 0.36999(10) 0.69694(14) 0.47983(14) 0.0283(5) Uani 1 1 d . . .
H1_6 H 0.3719 0.6994 0.5344 0.043 Uiso 1 1 d R . .
F2_6 F 0.44517(9) 0.80530(13) 0.61321(12) 0.0331(4) Uani 1 1 d . . .
F3_6 F 0.50201(10) 0.93329(13) 0.57398(15) 0.0387(5) Uani 1 1 d . . .
F4_6 F 0.49001(11) 0.95655(13) 0.40508(15) 0.0418(5) Uani 1 1 d . . .
F5_6 F 0.41828(10) 0.85091(13) 0.27667(13) 0.0364(5) Uani 1 1 d . . .
F6_6 F 0.36211(10) 0.72241(13) 0.31685(12) 0.0331(4) Uani 1 1 d . . .
C1_6 C 0.40152(13) 0.76200(19) 0.46535(18) 0.0221(6) Uani 1 1 d . . .
C2_6 C 0.43837(13) 0.8163(2) 0.52940(18) 0.0241(6) Uani 1 1 d . . .
C3_6 C 0.46801(15) 0.8814(2) 0.5108(2) 0.0289(7) Uani 1 1 d . . .
C4_6 C 0.46180(15) 0.8935(2) 0.4249(2) 0.0287(7) Uani 1 1 d . . .
C5_6 C 0.42551(15) 0.8394(2) 0.3603(2) 0.0268(7) Uani 1 1 d . . .
C6_6 C 0.39643(14) 0.7748(2) 0.38000(19) 0.0227(6) Uani 1 1 d . . .
N1_7 N 0.36415(12) -0.01515(17) 0.63848(16) 0.0293(5) Uani 1 1 d . . .
H1_7 H 0.3760 0.0183 0.6777 0.044 Uiso 1 1 d R . .
H2_7 H 0.3864 -0.0595 0.6519 0.044 Uiso 1 1 d R . .
F2_7 F 0.30619(10) -0.15392(12) 0.54891(13) 0.0364(5) Uani 1 1 d . . .
F3_7 F 0.17032(10) -0.18729(12) 0.49268(13) 0.0348(4) Uani 1 1 d . . .
F4_7 F 0.08427(9) -0.08743(13) 0.52613(14) 0.0351(5) Uani 1 1 d . . .
F5_7 F 0.13719(10) 0.04593(13) 0.62035(14) 0.0378(5) Uani 1 1 d . . .
F6_7 F 0.27409(10) 0.07948(12) 0.67673(13) 0.0339(4) Uani 1 1 d . . .
C1_7 C 0.29385(14) -0.0363(2) 0.61391(17) 0.0233(6) Uani 1 1 d . . .
C2_7 C 0.26534(15) -0.1034(2) 0.56795(19) 0.0248(6) Uani 1 1 d . . .
C3_7 C 0.19590(16) -0.12206(19) 0.5387(2) 0.0247(6) Uani 1 1 d . . .
C4_7 C 0.15205(15) -0.0708(2) 0.5560(2) 0.0264(7) Uani 1 1 d . . .
C5_7 C 0.17888(15) -0.0032(2) 0.6025(2) 0.0257(6) Uani 1 1 d . . .
C6_7 C 0.24905(15) 0.0140(2) 0.63164(19) 0.0239(6) Uani 1 1 d . . .
O1_8 O 0.35922(12) 0.2982(2) 0.62914(19) 0.0548(9) Uani 1 1 d . . .
H1_8 H 0.3810 0.2569 0.6518 0.082 Uiso 1 1 calc R . .
F2_8 F 0.29546(12) 0.16771(15) 0.53720(16) 0.0511(7) Uani 1 1 d . . .
F3_8 F 0.15797(13) 0.14420(14) 0.48575(15) 0.0450(6) Uani 1 1 d . . .
F4_8 F 0.08074(10) 0.25315(14) 0.52800(15) 0.0427(6) Uani 1 1 d . . .
F5_8 F 0.14319(13) 0.38169(14) 0.62052(15) 0.0447(6) Uani 1 1 d . . .
F6_8 F 0.28166(14) 0.40583(14) 0.67215(16) 0.0538(7) Uani 1 1 d . . .
C1_8 C 0.29086(18) 0.2869(3) 0.6059(2) 0.0376(9) Uani 1 1 d . . .
C2_8 C 0.25873(18) 0.2212(2) 0.5589(2) 0.0346(8) Uani 1 1 d . . .
C3_8 C 0.18859(16) 0.2082(2) 0.5328(2) 0.0263(7) Uani 1 1 d . . .
C4_8 C 0.14916(16) 0.2632(2) 0.5537(2) 0.0254(7) Uani 1 1 d . . .
C5_8 C 0.18075(17) 0.3290(2) 0.6004(2) 0.0298(7) Uani 1 1 d . . .
C6_8 C 0.25171(18) 0.3411(2) 0.6271(2) 0.0321(8) Uani 1 1 d . . .
N1_9 N 0.36525(12) 0.65241(18) 0.63639(17) 0.0326(6) Uani 1 1 d . . .
H1_9 H 0.3755 0.6875 0.6764 0.049 Uiso 1 1 d R . .
H2_9 H 0.3894 0.6063 0.6480 0.049 Uiso 1 1 d R . .
F2_9 F 0.30830(10) 0.51286(13) 0.54798(14) 0.0394(5) Uani 1 1 d . . .
F3_9 F 0.17234(10) 0.47785(12) 0.49209(13) 0.0353(5) Uani 1 1 d . . .
F4_9 F 0.08591(9) 0.57725(13) 0.52715(14) 0.0377(5) Uani 1 1 d . . .
F5_9 F 0.13806(10) 0.71096(14) 0.61960(14) 0.0387(5) Uani 1 1 d . . .
F6_9 F 0.27467(10) 0.74651(12) 0.67526(13) 0.0352(4) Uani 1 1 d . . .
C1_9 C 0.29501(15) 0.6307(2) 0.61277(18) 0.0242(6) Uani 1 1 d . . .
C2_9 C 0.26732(15) 0.5625(2) 0.5672(2) 0.0270(6) Uani 1 1 d . . .
C3_9 C 0.19767(16) 0.5436(2) 0.53867(19) 0.0260(6) Uani 1 1 d . . .
C4_9 C 0.15378(15) 0.5942(2) 0.5560(2) 0.0267(7) Uani 1 1 d . . .
C5_9 C 0.17961(16) 0.6620(2) 0.6019(2) 0.0271(7) Uani 1 1 d . . .
C6_9 C 0.24995(15) 0.6795(2) 0.63070(19) 0.0246(6) Uani 1 1 d . . .

loop_
_atom_site_aniso_label
_atom_site_aniso_U_11
_atom_site_aniso_U_22
_atom_site_aniso_U_33
_atom_site_aniso_U_23
_atom_site_aniso_U_13
_atom_site_aniso_U_12
O1_1 0.0177(8) 0.0327(14) 0.0315(10) -0.0011(9) 0.0102(7) 0.0054(8)
F2_1 0.0508(12) 0.0372(13) 0.0405(11) -0.0063(9) 0.0233(10) 0.0098(9)
F3_1 0.0537(12) 0.0443(15) 0.0350(10) -0.0065(9) 0.0057(9) -0.0183(10)
F4_1 0.0210(7) 0.0620(15) 0.0401(10) 0.0105(9) 0.0065(6) -0.0081(8)
F5_1 0.0315(8) 0.0447(13) 0.0425(10) 0.0039(8) 0.0184(7) 0.0136(8)
F6_1 0.0356(9) 0.0359(12) 0.0355(9) -0.0051(7) 0.0113(7) 0.0017(7)
C1_1 0.0206(11) 0.030(2) 0.0194(12) 0.0030(11) 0.0075(9) 0.0061(11)
C2_1 0.0335(15) 0.028(2) 0.0228(14) 0.0010(12) 0.0125(12) 0.0057(13)
C3_1 0.0331(14) 0.029(2) 0.0224(13) 0.0024(11) 0.0064(10) -0.0053(12)
C4_1 0.0196(11) 0.042(2) 0.0258(13) 0.0102(12) 0.0052(9) -0.0011(11)
C5_1 0.0206(10) 0.037(2) 0.0249(12) 0.0050(11) 0.0089(9) 0.0063(10)
C6_1 0.0222(10) 0.0264(18) 0.0193(11) 0.0008(10) 0.0073(8) 0.0013(9)
F1_2 0.0328(11) 0.0465(15) 0.0464(12) -0.0063(11) 0.0149(9) -0.0094(9)
F2_2 0.0397(11) 0.0325(14) 0.0426(12) -0.0064(9) 0.0191(10) 0.0070(9)
F3_2 0.0471(12) 0.0439(15) 0.0346(11) -0.0064(9) 0.0126(9) -0.0157(10)
N4_2 0.0217(12) 0.078(2) 0.0290(14) 0.0129(14) 0.0091(10) 0.0083(13)
F5_2 0.0489(13) 0.0596(17) 0.0615(16) 0.0135(12) 0.0367(12) 0.0285(11)
F6_2 0.0640(15) 0.0286(13) 0.0411(12) -0.0030(9) 0.0283(11) 0.0019(10)
C1_2 0.0274(14) 0.024(2) 0.0268(15) 0.0022(12) 0.0120(12) 0.0022(12)
C2_2 0.0250(13) 0.024(2) 0.0282(15) 0.0040(12) 0.0105(11) 0.0051(12)
C3_2 0.0281(14) 0.030(2) 0.0254(15) 0.0036(13) 0.0082(11) -0.0040(13)
C4_2 0.0259(14) 0.047(2) 0.0314(16) 0.0164(15) 0.0143(13) 0.0074(14)
C5_2 0.0338(16) 0.039(2) 0.0332(16) 0.0139(14) 0.0202(13) 0.0164(14)
C6_2 0.0315(15) 0.033(2) 0.0294(15) 0.0041(14) 0.0168(12) 0.0061(13)
O1_3 0.0234(9) 0.0371(15) 0.0363(12) -0.0062(10) 0.0110(8) 0.0030(9)
F2_3 0.0530(12) 0.0361(14) 0.0422(12) -0.0103(9) 0.0221(10) 0.0027(10)
F3_3 0.0576(13) 0.0433(14) 0.0377(11) -0.0048(9) 0.0053(9) -0.0235(10)
F4_3 0.0213(7) 0.0801(17) 0.0440(11) 0.0173(11) 0.0049(7) -0.0093(9)
F5_3 0.0366(9) 0.0616(16) 0.0468(12) 0.0092(10) 0.0220(9) 0.0204(9)
F6_3 0.0387(9) 0.0316(12) 0.0352(9) -0.0047(8) 0.0149(7) 0.0026(8)
C1_3 0.0218(11) 0.029(2) 0.0223(12) 0.0015(11) 0.0057(9) 0.0011(11)
C2_3 0.0357(15) 0.024(2) 0.0250(14) -0.0029(12) 0.0118(12) 0.0005(13)
C3_3 0.0359(15) 0.037(2) 0.0245(14) 0.0021(12) 0.0044(11) -0.0105(14)
C4_3 0.0221(12) 0.047(2) 0.0292(14) 0.0104(13) 0.0043(10) -0.0028(12)
C5_3 0.0262(12) 0.042(2) 0.0259(13) 0.0085(12) 0.0117(10) 0.0085(12)
C6_3 0.0263(12) 0.0287(19) 0.0228(12) 0.0016(11) 0.0091(10) 0.0033(11)
O1_4 0.0283(8) 0.0359(14) 0.0225(9) -0.0002(8) 0.0092(7) -0.0049(8)
F2_4 0.0270(7) 0.0502(12) 0.0180(7) -0.0040(7) 0.0083(6) 0.0018(7)
F3_4 0.0304(9) 0.0377(13) 0.0411(11) -0.0168(9) 0.0116(8) -0.0069(8)
F4_4 0.0438(11) 0.0356(13) 0.0583(12) 0.0022(9) 0.0289(10) -0.0046(9)
F5_4 0.0393(9) 0.0485(13) 0.0257(8) 0.0087(8) 0.0177(7) 0.0057(8)
F6_4 0.0302(8) 0.0393(12) 0.0215(7) -0.0089(7) 0.0077(6) -0.0019(7)
C1_4 0.0165(9) 0.0292(17) 0.0164(10) -0.0019(9) 0.0072(7) 0.0000(9)
C2_4 0.0199(10) 0.0350(19) 0.0182(11) -0.0034(10) 0.0085(8) 0.0027(10)
C3_4 0.0212(11) 0.0276(18) 0.0281(13) -0.0057(11) 0.0091(10) 0.0012(10)
C4_4 0.0239(11) 0.0277(18) 0.0376(15) 0.0029(12) 0.0162(10) -0.0004(10)
C5_4 0.0247(11) 0.0342(19) 0.0229(12) 0.0019(11) 0.0114(9) 0.0068(11)
C6_4 0.0203(10) 0.0270(17) 0.0174(10) -0.0007(9) 0.0057(8) 0.0026(9)
F1_5 0.0523(15) 0.0510(17) 0.0476(13) 0.0059(11) 0.0233(12) 0.0046(11)
F2_5 0.0380(11) 0.0610(16) 0.0232(9) -0.0003(9) 0.0111(8) 0.0139(10)
F3_5 0.0297(10) 0.0442(14) 0.0314(10) -0.0132(9) 0.0044(8) 0.0047(9)
O4_5 0.0383(12) 0.0405(17) 0.0350(12) 0.0030(11) 0.0176(10) 0.0048(11)
F5_5 0.0373(11) 0.0557(15) 0.0234(9) -0.0016(9) 0.0119(8) 0.0073(9)
F6_5 0.0361(11) 0.0494(15) 0.0328(11) -0.0147(10) 0.0080(9) -0.0017(10)
C1_5 0.0297(14) 0.038(2) 0.0282(15) -0.0019(13) 0.0103(12) 0.0108(13)
C2_5 0.0244(13) 0.042(2) 0.0228(13) -0.0005(13) 0.0082(11) 0.0108(13)
C3_5 0.0205(12) 0.041(2) 0.0267(14) -0.0103(13) 0.0055(10) 0.0068(12)
C4_5 0.0233(12) 0.036(2) 0.0301(15) -0.0005(13) 0.0078(11) 0.0096(12)
C5_5 0.0259(13) 0.042(2) 0.0214(13) -0.0015(13) 0.0077(11) 0.0110(13)
C6_5 0.0247(13) 0.037(2) 0.0257(14) -0.0054(13) 0.0083(11) 0.0053(12)
O1_6 0.0262(8) 0.0343(13) 0.0247(9) -0.0023(8) 0.0109(7) -0.0069(8)
F2_6 0.0256(7) 0.0527(13) 0.0200(7) -0.0041(7) 0.0087(6) 0.0013(8)
F3_6 0.0317(8) 0.0389(13) 0.0407(11) -0.0154(9) 0.0102(7) -0.0054(8)
F4_6 0.0375(10) 0.0338(12) 0.0577(12) 0.0047(9) 0.0234(9) -0.0053(8)
F5_6 0.0346(9) 0.0522(14) 0.0262(9) 0.0095(8) 0.0165(7) 0.0076(8)
F6_6 0.0287(8) 0.0444(13) 0.0231(8) -0.0076(8) 0.0076(6) -0.0021(7)
C1_6 0.0169(9) 0.0294(17) 0.0216(11) -0.0021(10) 0.0098(8) 0.0004(9)
C2_6 0.0167(9) 0.0360(19) 0.0203(11) -0.0039(10) 0.0084(8) 0.0018(10)
C3_6 0.0174(10) 0.036(2) 0.0311(14) -0.0076(12) 0.0078(9) 0.0021(11)
C4_6 0.0213(11) 0.0316(19) 0.0354(15) 0.0025(12) 0.0138(10) 0.0014(11)
C5_6 0.0238(11) 0.034(2) 0.0245(12) 0.0034(11) 0.0120(10) 0.0078(11)
C6_6 0.0209(11) 0.0269(17) 0.0198(11) -0.0023(10) 0.0080(9) 0.0032(10)
N1_7 0.0220(9) 0.0367(16) 0.0279(11) 0.0015(9) 0.0090(8) -0.0018(9)
F2_7 0.0365(9) 0.0380(12) 0.0414(10) -0.0020(8) 0.0228(8) 0.0134(8)
F3_7 0.0420(9) 0.0256(11) 0.0362(10) -0.0065(8) 0.0158(8) -0.0027(8)
F4_7 0.0200(7) 0.0468(14) 0.0371(10) -0.0031(9) 0.0104(7) -0.0007(7)
F5_7 0.0310(8) 0.0407(13) 0.0451(11) -0.0078(9) 0.0192(8) 0.0089(8)
F6_7 0.0370(9) 0.0306(11) 0.0327(9) -0.0070(7) 0.0129(7) -0.0036(7)
C1_7 0.0194(10) 0.0321(18) 0.0179(10) 0.0048(10) 0.0074(8) 0.0030(10)
C2_7 0.0247(11) 0.0286(18) 0.0245(12) 0.0045(11) 0.0136(9) 0.0074(10)
C3_7 0.0288(12) 0.0216(18) 0.0229(12) 0.0009(10) 0.0101(9) 0.0037(10)
C4_7 0.0199(11) 0.034(2) 0.0249(13) 0.0015(12) 0.0086(10) 0.0005(11)
C5_7 0.0242(12) 0.0299(19) 0.0247(13) 0.0001(12) 0.0120(10) 0.0073(12)
C6_7 0.0248(11) 0.0263(18) 0.0207(11) -0.0012(10) 0.0096(9) 0.0010(10)
O1_8 0.0199(10) 0.095(3) 0.0440(15) 0.0330(16) 0.0079(10) 0.0062(13)
F2_8 0.0465(13) 0.0609(17) 0.0608(16) 0.0175(12) 0.0369(12) 0.0297(11)
F3_8 0.0616(15) 0.0335(14) 0.0424(12) -0.0016(9) 0.0240(11) 0.0062(10)
F4_8 0.0266(10) 0.0531(16) 0.0490(13) 0.0009(11) 0.0165(9) 0.0025(9)
F5_8 0.0563(15) 0.0352(15) 0.0447(13) -0.0068(10) 0.0232(12) 0.0110(10)
F6_8 0.0669(16) 0.0447(16) 0.0349(12) -0.0025(10) 0.0064(11) -0.0242(12)
C1_8 0.0239(14) 0.056(3) 0.0296(16) 0.0170(16) 0.0081(12) 0.0016(15)
C2_8 0.0304(15) 0.044(2) 0.0348(17) 0.0159(15) 0.0192(13) 0.0189(14)
C3_8 0.0296(14) 0.025(2) 0.0247(14) 0.0025(12) 0.0114(11) 0.0088(12)
C4_8 0.0266(14) 0.025(2) 0.0268(14) 0.0043(12) 0.0138(11) 0.0071(12)
C5_8 0.0303(15) 0.030(2) 0.0272(15) 0.0041(13) 0.0099(12) 0.0053(13)
C6_8 0.0332(16) 0.033(2) 0.0239(15) 0.0054(13) 0.0059(12) -0.0024(14)
N1_9 0.0233(10) 0.0436(17) 0.0296(11) 0.0048(10) 0.0097(8) -0.0021(10)
F2_9 0.0422(10) 0.0391(13) 0.0437(10) 0.0003(8) 0.0245(8) 0.0166(8)
F3_9 0.0467(10) 0.0220(11) 0.0371(10) -0.0070(7) 0.0174(8) -0.0033(8)
F4_9 0.0217(8) 0.0491(13) 0.0418(11) -0.0038(9) 0.0127(7) -0.0056(8)
F5_9 0.0324(9) 0.0400(14) 0.0481(12) -0.0078(10) 0.0211(9) 0.0083(8)
F6_9 0.0389(9) 0.0309(11) 0.0331(9) -0.0056(7) 0.0124(7) -0.0044(7)
C1_9 0.0214(10) 0.0321(18) 0.0183(10) 0.0066(10) 0.0076(8) 0.0033(10)
C2_9 0.0283(12) 0.0291(19) 0.0260(12) 0.0062(11) 0.0138(10) 0.0093(11)
C3_9 0.0325(13) 0.0222(18) 0.0224(12) 0.0009(11) 0.0107(10) 0.0013(11)
C4_9 0.0230(12) 0.033(2) 0.0250(13) 0.0035(12) 0.0108(10) 0.0024(11)
C5_9 0.0248(13) 0.033(2) 0.0253(14) 0.0017(13) 0.0120(11) 0.0055(12)
C6_9 0.0259(12) 0.0264(18) 0.0210(12) 0.0009(11) 0.0091(10) -0.0001(11)

loop_
_atom_type_symbol
_atom_type_description
_atom_type_scat_dispersion_real
_atom_type_scat_dispersion_imag
_atom_type_scat_source
C C 0.0033 0.0016 'International Tables Vol C Tables 4.2.6.8 and 6.1.1.4'
H H 0.0000 0.0000 'International Tables Vol C Tables 4.2.6.8 and 6.1.1.4'
O O 0.0106 0.0060 'International Tables Vol C Tables 4.2.6.8 and 6.1.1.4'
F F 0.0171 0.0103 'International Tables Vol C Tables 4.2.6.8 and 6.1.1.4'
N N 0.0061 0.0033 'International Tables Vol C Tables 4.2.6.8 and 6.1.1.4'

loop_
_geom_angle_atom_site_label_1
_geom_angle_atom_site_label_2
_geom_angle_atom_site_label_3
_geom_angle
_geom_angle_site_symmetry_1
_geom_angle_site_symmetry_3
_geom_angle_publ_flag
C1_1 O1_1 H1_1 115.5 . . ?
O1_1 C1_1 C6_1 122.1(3) . . ?
O1_1 C1_1 C2_1 118.6(3) . . ?
C6_1 C1_1 C2_1 119.3(3) . . ?
F2_1 C2_1 C3_1 119.9(3) . . ?
F2_1 C2_1 C1_1 119.6(3) . . ?
C3_1 C2_1 C1_1 120.5(3) . . ?
F3_1 C3_1 C4_1 120.4(3) . . ?
F3_1 C3_1 C2_1 119.3(3) . . ?
C4_1 C3_1 C2_1 120.3(3) . . ?
F4_1 C4_1 C5_1 119.6(3) . . ?
F4_1 C4_1 C3_1 120.3(3) . . ?
C5_1 C4_1 C3_1 120.1(3) . . ?
F5_1 C5_1 C4_1 121.4(3) . . ?
F5_1 C5_1 C6_1 118.4(3) . . ?
C4_1 C5_1 C6_1 120.2(3) . . ?
F6_1 C6_1 C1_1 121.0(3) . . ?
F6_1 C6_1 C5_1 119.3(3) . . ?
C1_1 C6_1 C5_1 119.6(3) . . ?
C4_2 N4_2 H1_2 121.5 . . ?
C4_2 N4_2 H2_2 106.7 . . ?
H1_2 N4_2 H2_2 108.8 . . ?
F1_2 C1_2 C6_2 120.8(3) . . ?
F1_2 C1_2 C2_2 120.7(3) . . ?
C6_2 C1_2 C2_2 118.4(3) . . ?
F2_2 C2_2 C3_2 120.3(3) . . ?
F2_2 C2_2 C1_2 119.2(3) . . ?
C3_2 C2_2 C1_2 120.5(3) . . ?
F3_2 C3_2 C2_2 118.2(3) . . ?
F3_2 C3_2 C4_2 119.7(3) . . ?
C2_2 C3_2 C4_2 122.1(3) . . ?
N4_2 C4_2 C5_2 120.8(3) . . ?
N4_2 C4_2 C3_2 122.0(4) . . ?
C5_2 C4_2 C3_2 117.1(3) . . ?
F5_2 C5_2 C4_2 119.6(3) . . ?
F5_2 C5_2 C6_2 118.5(4) . . ?
C4_2 C5_2 C6_2 122.0(3) . . ?
F6_2 C6_2 C1_2 119.3(3) . . ?
F6_2 C6_2 C5_2 120.8(3) . . ?
C1_2 C6_2 C5_2 119.9(3) . . ?
C1_3 O1_3 H1_3 101.3 . . ?
O1_3 C1_3 C6_3 123.5(3) . . ?
O1_3 C1_3 C2_3 118.9(3) . . ?
C6_3 C1_3 C2_3 117.7(3) . . ?
F2_3 C2_3 C3_3 119.6(3) . . ?
F2_3 C2_3 C1_3 119.2(3) . . ?
C3_3 C2_3 C1_3 121.3(3) . . ?
F3_3 C3_3 C4_3 120.9(3) . . ?
F3_3 C3_3 C2_3 119.2(4) . . ?
C4_3 C3_3 C2_3 119.9(3) . . ?
F4_3 C4_3 C5_3 120.2(3) . . ?
F4_3 C4_3 C3_3 119.6(3) . . ?
C5_3 C4_3 C3_3 120.2(3) . . ?
F5_3 C5_3 C4_3 121.3(3) . . ?
F5_3 C5_3 C6_3 118.6(3) . . ?
C4_3 C5_3 C6_3 120.1(3) . . ?
F6_3 C6_3 C5_3 119.7(3) . . ?
F6_3 C6_3 C1_3 119.4(3) . . ?
C5_3 C6_3 C1_3 120.9(3) . . ?
C1_4 O1_4 H1_4 115.5 . . ?
O1_4 C1_4 C6_4 118.1(3) . . ?
O1_4 C1_4 C2_4 124.9(2) . . ?
C6_4 C1_4 C2_4 117.1(3) . . ?
F2_4 C2_4 C3_4 119.5(3) . . ?
F2_4 C2_4 C1_4 118.4(3) . . ?
C3_4 C2_4 C1_4 122.1(3) . . ?
F3_4 C3_4 C2_4 120.9(3) . . ?
F3_4 C3_4 C4_4 119.6(3) . . ?
C2_4 C3_4 C4_4 119.5(3) . . ?
F4_4 C4_4 C5_4 119.8(3) . . ?
F4_4 C4_4 C3_4 120.5(3) . . ?
C5_4 C4_4 C3_4 119.7(3) . . ?
F5_4 C5_4 C4_4 120.5(3) . . ?
F5_4 C5_4 C6_4 119.4(3) . . ?
C4_4 C5_4 C6_4 120.1(3) . . ?
F6_4 C6_4 C5_4 119.9(3) . . ?
F6_4 C6_4 C1_4 118.6(3) . . ?
C5_4 C6_4 C1_4 121.5(3) . . ?
C4_5 O4_5 H1_5 121.3 . . ?
F1_5 C1_5 C6_5 120.6(3) . . ?
F1_5 C1_5 C2_5 122.0(3) . . ?
C6_5 C1_5 C2_5 117.5(3) . . ?
F2_5 C2_5 C3_5 119.7(3) . . ?
F2_5 C2_5 C1_5 118.8(3) . . ?
C3_5 C2_5 C1_5 121.5(3) . . ?
F3_5 C3_5 C2_5 119.8(3) . . ?
F3_5 C3_5 C4_5 118.4(3) . . ?
C2_5 C3_5 C4_5 121.8(3) . . ?
O4_5 C4_5 C5_5 124.1(3) . . ?
O4_5 C4_5 C3_5 119.8(3) . . ?
C5_5 C4_5 C3_5 116.1(3) . . ?
F5_5 C5_5 C6_5 120.1(3) . . ?
F5_5 C5_5 C4_5 118.4(3) . . ?
C6_5 C5_5 C4_5 121.5(3) . . ?
F6_5 C6_5 C5_5 119.3(3) . . ?
F6_5 C6_5 C1_5 119.0(3) . . ?
C5_5 C6_5 C1_5 121.7(3) . . ?
C1_6 O1_6 H1_6 108.7 . . ?
O1_6 C1_6 C2_6 124.7(3) . . ?
O1_6 C1_6 C6_6 118.1(3) . . ?
C2_6 C1_6 C6_6 117.2(3) . . ?
F2_6 C2_6 C3_6 118.8(3) . . ?
F2_6 C2_6 C1_6 119.0(3) . . ?
C3_6 C2_6 C1_6 122.3(3) . . ?
F3_6 C3_6 C2_6 120.6(3) . . ?
F3_6 C3_6 C4_6 119.9(3) . . ?
C2_6 C3_6 C4_6 119.5(3) . . ?
F4_6 C4_6 C5_6 120.5(3) . . ?
F4_6 C4_6 C3_6 120.7(3) . . ?
C5_6 C4_6 C3_6 118.8(3) . . ?
F5_6 C5_6 C6_6 119.7(3) . . ?
F5_6 C5_6 C4_6 119.5(3) . . ?
C6_6 C5_6 C4_6 120.8(3) . . ?
F6_6 C6_6 C5_6 120.1(3) . . ?
F6_6 C6_6 C1_6 118.6(3) . . ?
C5_6 C6_6 C1_6 121.3(3) . . ?
C1_7 N1_7 H1_7 110.1 . . ?
C1_7 N1_7 H2_7 104.2 . . ?
H1_7 N1_7 H2_7 116.5 . . ?
C2_7 C1_7 C6_7 116.8(3) . . ?
C2_7 C1_7 N1_7 122.7(3) . . ?
C6_7 C1_7 N1_7 120.4(3) . . ?
F2_7 C2_7 C1_7 119.3(3) . . ?
F2_7 C2_7 C3_7 117.6(3) . . ?
C1_7 C2_7 C3_7 123.1(3) . . ?
F3_7 C3_7 C2_7 120.9(3) . . ?
F3_7 C3_7 C4_7 119.9(3) . . ?
C2_7 C3_7 C4_7 119.2(3) . . ?
F4_7 C4_7 C5_7 121.0(3) . . ?
F4_7 C4_7 C3_7 119.7(3) . . ?
C5_7 C4_7 C3_7 119.3(3) . . ?
F5_7 C5_7 C4_7 119.7(3) . . ?
F5_7 C5_7 C6_7 119.9(3) . . ?
C4_7 C5_7 C6_7 120.4(3) . . ?
F6_7 C6_7 C5_7 119.6(3) . . ?
F6_7 C6_7 C1_7 119.3(3) . . ?
C5_7 C6_7 C1_7 121.1(3) . . ?
C1_8 O1_8 H1_8 109.5 . . ?
O1_8 C1_8 C2_8 119.8(4) . . ?
O1_8 C1_8 C6_8 121.2(4) . . ?
C2_8 C1_8 C6_8 118.9(3) . . ?
F2_8 C2_8 C1_8 120.2(3) . . ?
F2_8 C2_8 C3_8 118.3(4) . . ?
C1_8 C2_8 C3_8 121.5(3) . . ?
F3_8 C3_8 C2_8 120.6(3) . . ?
F3_8 C3_8 C4_8 120.0(3) . . ?
C2_8 C3_8 C4_8 119.4(3) . . ?
F4_8 C4_8 C5_8 119.5(3) . . ?
F4_8 C4_8 C3_8 121.0(3) . . ?
C5_8 C4_8 C3_8 119.5(3) . . ?
F5_8 C5_8 C4_8 119.6(3) . . ?
F5_8 C5_8 C6_8 119.9(3) . . ?
C4_8 C5_8 C6_8 120.5(3) . . ?
F6_8 C6_8 C1_8 120.1(3) . . ?
F6_8 C6_8 C5_8 119.8(3) . . ?
C1_8 C6_8 C5_8 120.1(3) . . ?
C1_9 N1_9 H1_9 107.2 . . ?
C1_9 N1_9 H2_9 105.3 . . ?
H1_9 N1_9 H2_9 120.1 . . ?
C2_9 C1_9 C6_9 116.8(3) . . ?
C2_9 C1_9 N1_9 121.9(3) . . ?
C6_9 C1_9 N1_9 121.3(3) . . ?
F2_9 C2_9 C1_9 119.6(3) . . ?
F2_9 C2_9 C3_9 118.1(3) . . ?
C1_9 C2_9 C3_9 122.2(3) . . ?
F3_9 C3_9 C4_9 120.0(3) . . ?
F3_9 C3_9 C2_9 120.4(3) . . ?
C4_9 C3_9 C2_9 119.6(3) . . ?
F4_9 C4_9 C5_9 120.1(3) . . ?
F4_9 C4_9 C3_9 120.1(3) . . ?
C5_9 C4_9 C3_9 119.8(3) . . ?
F5_9 C5_9 C4_9 120.4(3) . . ?
F5_9 C5_9 C6_9 120.0(3) . . ?
C4_9 C5_9 C6_9 119.6(3) . . ?
F6_9 C6_9 C1_9 118.9(3) . . ?
F6_9 C6_9 C5_9 119.1(3) . . ?
C1_9 C6_9 C5_9 122.0(3) . . ?

loop_
_geom_bond_atom_site_label_1
_geom_bond_atom_site_label_2
_geom_bond_distance
_geom_bond_site_symmetry_2
_geom_bond_publ_flag
O1_1 C1_1 1.346(3) . ?
O1_1 H1_1 1.1162 . ?
F2_1 C2_1 1.340(4) . ?
F3_1 C3_1 1.346(4) . ?
F4_1 C4_1 1.342(3) . ?
F5_1 C5_1 1.346(4) . ?
F6_1 C6_1 1.358(4) . ?
C1_1 C6_1 1.381(4) . ?
C1_1 C2_1 1.387(5) . ?
C2_1 C3_1 1.377(4) . ?
C3_1 C4_1 1.373(5) . ?
C4_1 C5_1 1.367(5) . ?
C5_1 C6_1 1.401(4) . ?
F1_2 C1_2 1.329(4) . ?
F2_2 C2_2 1.330(4) . ?
F3_2 C3_2 1.349(4) . ?
N4_2 C4_2 1.379(4) . ?
N4_2 H1_2 0.8635 . ?
N4_2 H2_2 0.9399 . ?
F5_2 C5_2 1.345(4) . ?
F6_2 C6_2 1.335(4) . ?
C1_2 C6_2 1.384(4) . ?
C1_2 C2_2 1.387(5) . ?
C2_2 C3_2 1.378(4) . ?
C3_2 C4_2 1.382(5) . ?
C4_2 C5_2 1.377(6) . ?
C5_2 C6_2 1.396(5) . ?
O1_3 C1_3 1.351(4) . ?
O1_3 H1_3 0.8920 . ?
F2_3 C2_3 1.335(4) . ?
F3_3 C3_3 1.330(4) . ?
F4_3 C4_3 1.348(3) . ?
F5_3 C5_3 1.345(4) . ?
F6_3 C6_3 1.345(4) . ?
C1_3 C6_3 1.391(5) . ?
C1_3 C2_3 1.393(5) . ?
C2_3 C3_3 1.380(5) . ?
C3_3 C4_3 1.378(5) . ?
C4_3 C5_3 1.364(5) . ?
C5_3 C6_3 1.390(4) . ?
O1_4 C1_4 1.350(3) . ?
O1_4 H1_4 0.8260 . ?
F2_4 C2_4 1.348(3) . ?
F3_4 C3_4 1.327(4) . ?
F4_4 C4_4 1.356(4) . ?
F5_4 C5_4 1.344(3) . ?
F6_4 C6_4 1.343(3) . ?
C1_4 C6_4 1.388(4) . ?
C1_4 C2_4 1.395(4) . ?
C2_4 C3_4 1.365(4) . ?
C3_4 C4_4 1.393(4) . ?
C4_4 C5_4 1.370(5) . ?
C5_4 C6_4 1.382(4) . ?
F1_5 C1_5 1.312(4) . ?
F2_5 C2_5 1.348(4) . ?
F3_5 C3_5 1.345(4) . ?
O4_5 C4_5 1.313(5) . ?
O4_5 H1_5 0.7512 . ?
F5_5 C5_5 1.343(4) . ?
F6_5 C6_5 1.358(4) . ?
C1_5 C6_5 1.380(5) . ?
C1_5 C2_5 1.388(5) . ?
C2_5 C3_5 1.363(5) . ?
C3_5 C4_5 1.409(5) . ?
C4_5 C5_5 1.396(5) . ?
C5_5 C6_5 1.376(5) . ?
O1_6 C1_6 1.368(4) . ?
O1_6 H1_6 0.8915 . ?
F2_6 C2_6 1.353(3) . ?
F3_6 C3_6 1.333(4) . ?
F4_6 C4_6 1.338(4) . ?
F5_6 C5_6 1.348(3) . ?
F6_6 C6_6 1.340(3) . ?
C1_6 C2_6 1.382(4) . ?
C1_6 C6_6 1.395(4) . ?
C2_6 C3_6 1.373(5) . ?
C3_6 C4_6 1.395(4) . ?
C4_6 C5_6 1.381(5) . ?
C5_6 C6_6 1.368(4) . ?
N1_7 C1_7 1.417(3) . ?
N1_7 H1_7 0.8235 . ?
N1_7 H2_7 0.8702 . ?
F2_7 C2_7 1.349(3) . ?
F3_7 C3_7 1.332(4) . ?
F4_7 C4_7 1.339(3) . ?
F5_7 C5_7 1.339(3) . ?
F6_7 C6_7 1.327(4) . ?
C1_7 C2_7 1.370(4) . ?
C1_7 C6_7 1.399(4) . ?
C2_7 C3_7 1.380(4) . ?
C3_7 C4_7 1.390(4) . ?
C4_7 C5_7 1.373(5) . ?
C5_7 C6_7 1.389(4) . ?
O1_8 C1_8 1.348(4) . ?
O1_8 H1_8 0.8400 . ?
F2_8 C2_8 1.343(4) . ?
F3_8 C3_8 1.343(4) . ?
F4_8 C4_8 1.340(4) . ?
F5_8 C5_8 1.332(4) . ?
F6_8 C6_8 1.338(4) . ?
C1_8 C2_8 1.374(6) . ?
C1_8 C6_8 1.382(5) . ?
C2_8 C3_8 1.381(5) . ?
C3_8 C4_8 1.393(4) . ?
C4_8 C5_8 1.371(5) . ?
C5_8 C6_8 1.394(5) . ?
N1_9 C1_9 1.420(4) . ?
N1_9 H1_9 0.8528 . ?
N1_9 H2_9 0.9152 . ?
F2_9 C2_9 1.344(4) . ?
F3_9 C3_9 1.342(4) . ?
F4_9 C4_9 1.344(3) . ?
F5_9 C5_9 1.333(3) . ?
F6_9 C6_9 1.345(4) . ?
C1_9 C2_9 1.380(5) . ?
C1_9 C6_9 1.389(4) . ?
C2_9 C3_9 1.386(4) . ?
C3_9 C4_9 1.385(4) . ?
C4_9 C5_9 1.368(5) . ?
C5_9 C6_9 1.394(4) . ?
